data_2223989
loop_
_publ_author_name
'Lama\<c, Martin'
'Spannenberg, Anke'
'Arndt, Perdita'
'Rosenthal, Uwe'

_publ_section_title
'[1-Dimethylsilyl-2-phenyl-3-(\h^5^-tetramethylcyclopentadienyl)prop-1-en-1-yl-\k<i>C</i>^1^](\h^5^-pentamethylcyclopentadienyl)titanium(III)'
_journal_coeditor_code RK2178
_journal_issue 11
_journal_name_full 'Acta Crystallographica Section E'
_journal_page_first m1481
_journal_paper_doi 10.1107/S1600536809044845
_journal_volume 65
_journal_year 2009
_chemical_formula_iupac '[Ti (C10 H15) (C20 H26 Si)]'
_chemical_formula_moiety 'C30 H41 Si Ti'
_chemical_formula_sum 'C30 H41 Si Ti'
_chemical_formula_weight 477.59
_chemical_name_systematic
;[1-Dimethylsilyl-2-phenyl-3-(\h^5^-tetramethylcyclopentadienyl)prop-1-en-1-yl-
\k<i>C</i>^1^](\h^5^-pentamethylcyclopentadienyl)titanium(III)
;
_space_group_IT_number 14
_symmetry_cell_setting monoclinic
_symmetry_space_group_name_Hall '-P 2yn'
_symmetry_space_group_name_H-M 'P 1 21/n 1'
_atom_sites_solution_hydrogens geom
_atom_sites_solution_primary direct
_atom_sites_solution_secondary difmap
_audit_creation_method SHELXL97
_cell_angle_alpha 90.00
_cell_angle_beta 94.8560(10)
_cell_angle_gamma 90.00
_cell_formula_units_Z 8
_cell_length_a 16.4143(3)
_cell_length_b 11.6194(3)
_cell_length_c 28.0315(5)
_cell_measurement_reflns_used 7992
_cell_measurement_temperature 200(2)
_cell_measurement_theta_max 26.97
_cell_measurement_theta_min 1.85
_cell_volume 5327.10(19)
_computing_cell_refinement 'X-AREA (Stoe & Cie, 2005)'
_computing_data_collection 'X-AREA (Stoe & Cie, 2005)'
_computing_data_reduction 'X-AREA (Stoe & Cie, 2005)'
_computing_molecular_graphics 'DIAMOND (Brandenburg, 2007)'
_computing_publication_material 'PLATON (Spek, 2009)'
_computing_structure_refinement 'SHELXL97 (Sheldrick, 2008)'
_computing_structure_solution 'SHELXS97 (Sheldrick, 2008)'
_diffrn_ambient_temperature 200(2)
_diffrn_measured_fraction_theta_full 0.997
_diffrn_measured_fraction_theta_max 0.997
_diffrn_measurement_device_type 'Stoe IPDS II'
_diffrn_measurement_method \w
_diffrn_radiation_monochromator graphite
_diffrn_radiation_source 'fine-focus sealed tube'
_diffrn_radiation_type MoK\a
_diffrn_radiation_wavelength 0.71073
_diffrn_reflns_av_R_equivalents 0.0584
_diffrn_reflns_av_sigmaI/netI 0.0682
_diffrn_reflns_limit_h_max 20
_diffrn_reflns_limit_h_min -19
_diffrn_reflns_limit_k_max 14
_diffrn_reflns_limit_k_min -14
_diffrn_reflns_limit_l_max 35
_diffrn_reflns_limit_l_min -35
_diffrn_reflns_number 73260
_diffrn_reflns_theta_full 26.74
_diffrn_reflns_theta_max 26.74
_diffrn_reflns_theta_min 1.39
_exptl_absorpt_coefficient_mu 0.382
_exptl_absorpt_correction_type none
_exptl_crystal_colour brown
_exptl_crystal_density_diffrn 1.191
_exptl_crystal_density_method 'not measured'
_exptl_crystal_description prism
_exptl_crystal_F_000 2056
_exptl_crystal_size_max 0.32
_exptl_crystal_size_mid 0.24
_exptl_crystal_size_min 0.22
_refine_diff_density_max 0.260
_refine_diff_density_min -0.200
_refine_ls_extinction_method none
_refine_ls_goodness_of_fit_ref 0.772
_refine_ls_hydrogen_treatment mixed
_refine_ls_matrix_type full
_refine_ls_number_parameters 607
_refine_ls_number_reflns 11296
_refine_ls_number_restraints 0
_refine_ls_restrained_S_all 0.772
_refine_ls_R_factor_all 0.0710
_refine_ls_R_factor_gt 0.0336
_refine_ls_shift/su_max 0.001
_refine_ls_shift/su_mean 0.000
_refine_ls_structure_factor_coef Fsqd
_refine_ls_weighting_details 'calc w=1/[\s^2^(Fo^2^)+(0.0382P)^2^] where P=(Fo^2^+2Fc^2^)/3'
_refine_ls_weighting_scheme calc
_refine_ls_wR_factor_gt 0.0698
_refine_ls_wR_factor_ref 0.0752
_reflns_number_gt 6527
_reflns_number_total 11296
_reflns_threshold_expression I>2\s(I)
_cod_data_source_file rk2178.cif
_cod_data_source_block I
_cod_original_sg_symbol_H-M 'P 21/n'
_cod_database_code 2223989
_cod_database_fobs_code 2223989

loop_
_symmetry_equiv_pos_as_xyz
'x, y, z'
'-x+1/2, y+1/2, -z+1/2'
'-x, -y, -z'
'x-1/2, -y-1/2, z-1/2'

loop_
_atom_site_type_symbol
_atom_site_label
_atom_site_fract_x
_atom_site_fract_y
_atom_site_fract_z
_atom_site_U_iso_or_equiv
_atom_site_adp_type
_atom_site_calc_flag
_atom_site_refinement_flags
_atom_site_occupancy
_atom_site_disorder_assembly
_atom_site_disorder_group
C C1 0.32601(12) 0.81677(18) 0.05676(7) 0.0270(4) Uani d . 1 . .
C C2 0.41180(13) 0.81503(19) 0.05322(7) 0.0297(5) Uani d . 1 . .
C C3 0.44162(13) 0.92744(19) 0.06261(7) 0.0313(5) Uani d . 1 . .
C C4 0.37424(14) 0.99916(18) 0.07003(7) 0.0318(5) Uani d . 1 . .
C C5 0.30275(12) 0.93075(18) 0.06759(7) 0.0284(5) Uani d . 1 . .
C C6 0.27240(14) 0.71338(19) 0.05791(8) 0.0346(5) Uani d . 1 . .
H H6A 0.2740 0.6698 0.0277 0.042 Uiso calc R 1 . .
H H6B 0.2153 0.7379 0.0608 0.042 Uiso calc R 1 . .
C C7 0.46226(15) 0.7153(2) 0.03894(8) 0.0422(6) Uani d . 1 . .
H H7A 0.4797 0.7288 0.0068 0.063 Uiso calc R 1 . .
H H7B 0.4296 0.6447 0.0389 0.063 Uiso calc R 1 . .
H H7C 0.5105 0.7073 0.0618 0.063 Uiso calc R 1 . .
C C8 0.52970(14) 0.9631(2) 0.06112(9) 0.0466(6) Uani d . 1 . .
H H8A 0.5624 0.9300 0.0886 0.070 Uiso calc R 1 . .
H H8B 0.5336 1.0473 0.0624 0.070 Uiso calc R 1 . .
H H8C 0.5503 0.9353 0.0314 0.070 Uiso calc R 1 . .
C C9 0.37578(17) 1.12853(19) 0.06992(9) 0.0459(6) Uani d . 1 . .
H H9A 0.4306 1.1554 0.0813 0.069 Uiso calc R 1 . .
H H9B 0.3360 1.1578 0.0911 0.069 Uiso calc R 1 . .
H H9C 0.3618 1.1567 0.0373 0.069 Uiso calc R 1 . .
C C10 0.21611(13) 0.9718(2) 0.06965(8) 0.0420(6) Uani d . 1 . .
H H10A 0.1840 0.9520 0.0397 0.063 Uiso calc R 1 . .
H H10B 0.2159 1.0555 0.0741 0.063 Uiso calc R 1 . .
H H10C 0.1921 0.9347 0.0965 0.063 Uiso calc R 1 . .
C C11 0.32990(12) 0.89228(18) 0.20675(7) 0.0274(4) Uani d . 1 . .
C C12 0.40412(12) 0.83158(18) 0.21737(7) 0.0279(4) Uani d . 1 . .
C C13 0.46852(12) 0.90263(19) 0.20351(7) 0.0301(5) Uani d . 1 . .
C C14 0.43409(13) 1.00735(18) 0.18655(7) 0.0305(5) Uani d . 1 . .
C C15 0.34842(12) 1.00188(18) 0.18875(7) 0.0288(5) Uani d . 1 . .
C C16 0.24569(13) 0.8498(2) 0.21516(8) 0.0412(6) Uani d . 1 . .
H H16A 0.2313 0.8760 0.2466 0.062 Uiso calc R 1 . .
H H16B 0.2449 0.7655 0.2141 0.062 Uiso calc R 1 . .
H H16C 0.2060 0.8802 0.1902 0.062 Uiso calc R 1 . .
C C17 0.41264(15) 0.7241(2) 0.24654(8) 0.0414(6) Uani d . 1 . .
H H17A 0.4639 0.6855 0.2407 0.062 Uiso calc R 1 . .
H H17B 0.3665 0.6727 0.2375 0.062 Uiso calc R 1 . .
H H17C 0.4130 0.7435 0.2806 0.062 Uiso calc R 1 . .
C C18 0.55908(13) 0.8822(2) 0.21251(9) 0.0455(6) Uani d . 1 . .
H H18A 0.5687 0.8086 0.2291 0.068 Uiso calc R 1 . .
H H18B 0.5837 0.9445 0.2324 0.068 Uiso calc R 1 . .
H H18C 0.5838 0.8803 0.1819 0.068 Uiso calc R 1 . .
C C19 0.48357(15) 1.1121(2) 0.17642(9) 0.0461(6) Uani d . 1 . .
H H19A 0.4469 1.1778 0.1698 0.069 Uiso calc R 1 . .
H H19B 0.5144 1.0975 0.1486 0.069 Uiso calc R 1 . .
H H19C 0.5217 1.1294 0.2043 0.069 Uiso calc R 1 . .
C C20 0.28851(14) 1.0991(2) 0.18128(8) 0.0427(6) Uani d . 1 . .
H H20A 0.2386 1.0713 0.1633 0.064 Uiso calc R 1 . .
H H20B 0.3127 1.1608 0.1633 0.064 Uiso calc R 1 . .
H H20C 0.2752 1.1287 0.2124 0.064 Uiso calc R 1 . .
C C21 0.30070(12) 0.63626(17) 0.10005(7) 0.0279(4) Uani d . 1 . .
C C22 0.36613(13) 0.66434(18) 0.13080(7) 0.0280(5) Uani d . 1 . .
C C23 0.53886(13) 0.5882(2) 0.16556(9) 0.0430(6) Uani d . 1 . .
H H23A 0.5719 0.5404 0.1458 0.065 Uiso calc R 1 . .
H H23B 0.5586 0.5793 0.1993 0.065 Uiso calc R 1 . .
H H23C 0.5434 0.6690 0.1562 0.065 Uiso calc R 1 . .
C C24 0.43016(17) 0.4187(2) 0.11409(11) 0.0636(8) Uani d . 1 . .
H H24A 0.4431 0.4469 0.0827 0.095 Uiso calc R 1 . .
H H24B 0.3763 0.3818 0.1112 0.095 Uiso calc R 1 . .
H H24C 0.4716 0.3626 0.1260 0.095 Uiso calc R 1 . .
C C25 0.25185(12) 0.52849(17) 0.10278(7) 0.0284(4) Uani d . 1 . .
C C26 0.22987(13) 0.48986(19) 0.14695(8) 0.0349(5) Uani d . 1 . .
H H26 0.2451 0.5336 0.1749 0.042 Uiso calc R 1 . .
C C27 0.18631(14) 0.3891(2) 0.15085(9) 0.0416(6) Uani d . 1 . .
H H27 0.1723 0.3641 0.1814 0.050 Uiso calc R 1 . .
C C28 0.16313(14) 0.3247(2) 0.11063(9) 0.0442(6) Uani d . 1 . .
H H28 0.1336 0.2551 0.1134 0.053 Uiso calc R 1 . .
C C29 0.18299(15) 0.3618(2) 0.06673(9) 0.0443(6) Uani d . 1 . .
H H29 0.1669 0.3179 0.0389 0.053 Uiso calc R 1 . .
C C30 0.22632(14) 0.46268(19) 0.06274(8) 0.0370(5) Uani d . 1 . .
H H30 0.2390 0.4878 0.0320 0.044 Uiso calc R 1 . .
C C31 0.81515(12) 0.77256(18) 0.05379(7) 0.0283(4) Uani d . 1 . .
C C32 0.79439(13) 0.65761(18) 0.06447(7) 0.0283(5) Uani d . 1 . .
C C33 0.86659(13) 0.59103(18) 0.06494(7) 0.0307(5) Uani d . 1 . .
C C34 0.93196(13) 0.66513(19) 0.05530(7) 0.0324(5) Uani d . 1 . .
C C35 0.90001(13) 0.77657(18) 0.04733(7) 0.0298(5) Uani d . 1 . .
C C36 0.76127(13) 0.87527(18) 0.05787(7) 0.0335(5) Uani d . 1 . .
H H36A 0.7053 0.8498 0.0634 0.040 Uiso calc R 1 . .
H H36B 0.7584 0.9197 0.0276 0.040 Uiso calc R 1 . .
C C37 0.70856(13) 0.6143(2) 0.06782(8) 0.0414(6) Uani d . 1 . .
H H37A 0.6772 0.6232 0.0367 0.062 Uiso calc R 1 . .
H H37B 0.6825 0.6586 0.0921 0.062 Uiso calc R 1 . .
H H37C 0.7102 0.5328 0.0769 0.062 Uiso calc R 1 . .
C C38 0.86991(16) 0.46165(18) 0.06501(8) 0.0421(6) Uani d . 1 . .
H H38A 0.8576 0.4330 0.0323 0.063 Uiso calc R 1 . .
H H38B 0.8296 0.4314 0.0856 0.063 Uiso calc R 1 . .
H H38C 0.9247 0.4363 0.0772 0.063 Uiso calc R 1 . .
C C39 1.01891(14) 0.6297(2) 0.04940(9) 0.0505(6) Uani d . 1 . .
H H39A 1.0261 0.6195 0.0153 0.076 Uiso calc R 1 . .
H H39B 1.0308 0.5571 0.0663 0.076 Uiso calc R 1 . .
H H39C 1.0563 0.6895 0.0627 0.076 Uiso calc R 1 . .
C C40 0.94667(15) 0.8778(2) 0.03055(8) 0.0432(6) Uani d . 1 . .
H H40A 0.9990 0.8844 0.0500 0.065 Uiso calc R 1 . .
H H40B 0.9147 0.9482 0.0338 0.065 Uiso calc R 1 . .
H H40C 0.9568 0.8669 -0.0031 0.065 Uiso calc R 1 . .
C C41 0.96798(12) 0.68581(19) 0.19751(7) 0.0295(5) Uani d . 1 . .
C C42 0.90395(12) 0.75580(17) 0.21228(7) 0.0270(4) Uani d . 1 . .
C C43 0.82958(12) 0.69442(18) 0.20265(7) 0.0276(4) Uani d . 1 . .
C C44 0.84810(12) 0.58542(18) 0.18456(7) 0.0286(4) Uani d . 1 . .
C C45 0.93381(12) 0.58074(18) 0.18101(7) 0.0304(5) Uani d . 1 . .
C C46 1.05862(13) 0.7072(2) 0.20591(9) 0.0431(6) Uani d . 1 . .
H H46A 1.0844 0.6434 0.2244 0.065 Uiso calc R 1 . .
H H46B 1.0681 0.7792 0.2238 0.065 Uiso calc R 1 . .
H H46C 1.0823 0.7131 0.1750 0.065 Uiso calc R 1 . .
C C47 0.91308(15) 0.86374(19) 0.24154(8) 0.0393(5) Uani d . 1 . .
H H47A 0.9170 0.8440 0.2757 0.059 Uiso calc R 1 . .
H H47B 0.8655 0.9134 0.2340 0.059 Uiso calc R 1 . .
H H47C 0.9628 0.9044 0.2341 0.059 Uiso calc R 1 . .
C C48 0.74549(13) 0.7364(2) 0.21174(8) 0.0391(5) Uani d . 1 . .
H H48A 0.7068 0.7164 0.1844 0.059 Uiso calc R 1 . .
H H48B 0.7466 0.8202 0.2159 0.059 Uiso calc R 1 . .
H H48C 0.7283 0.7000 0.2408 0.059 Uiso calc R 1 . .
C C49 0.78849(14) 0.4877(2) 0.17790(8) 0.0418(6) Uani d . 1 . .
H H49A 0.7747 0.4602 0.2093 0.063 Uiso calc R 1 . .
H H49B 0.8131 0.4248 0.1608 0.063 Uiso calc R 1 . .
H H49C 0.7388 0.5142 0.1593 0.063 Uiso calc R 1 . .
C C50 0.98355(15) 0.4770(2) 0.16986(9) 0.0438(6) Uani d . 1 . .
H H50A 1.0157 0.4943 0.1428 0.066 Uiso calc R 1 . .
H H50B 0.9469 0.4121 0.1615 0.066 Uiso calc R 1 . .
H H50C 1.0205 0.4569 0.1979 0.066 Uiso calc R 1 . .
C C51 0.79481(12) 0.95176(17) 0.09929(7) 0.0278(4) Uani d . 1 . .
C C52 0.86394(11) 0.92305(17) 0.12721(7) 0.0256(4) Uani d . 1 . .
C C53 1.03847(14) 0.9989(2) 0.15754(10) 0.0466(6) Uani d . 1 . .
H H53A 1.0443 0.9304 0.1780 0.070 Uiso calc R 1 . .
H H53B 1.0726 1.0611 0.1719 0.070 Uiso calc R 1 . .
H H53C 1.0558 0.9806 0.1258 0.070 Uiso calc R 1 . .
C C54 0.92600(16) 1.1694(2) 0.10873(10) 0.0546(7) Uani d . 1 . .
H H54A 0.9346 1.1409 0.0766 0.082 Uiso calc R 1 . .
H H54B 0.9692 1.2244 0.1190 0.082 Uiso calc R 1 . .
H H54C 0.8727 1.2075 0.1081 0.082 Uiso calc R 1 . .
C C55 0.74705(12) 1.05918(17) 0.10507(7) 0.0272(4) Uani d . 1 . .
C C56 0.73006(13) 1.09480(19) 0.15038(8) 0.0339(5) Uani d . 1 . .
H H56 0.7478 1.0490 0.1773 0.041 Uiso calc R 1 . .
C C57 0.68790(14) 1.1954(2) 0.15717(9) 0.0415(6) Uani d . 1 . .
H H57 0.6772 1.2182 0.1886 0.050 Uiso calc R 1 . .
C C58 0.66136(13) 1.2626(2) 0.11861(9) 0.0413(5) Uani d . 1 . .
H H58 0.6332 1.3326 0.1233 0.050 Uiso calc R 1 . .
C C59 0.67563(14) 1.22821(19) 0.07342(9) 0.0404(5) Uani d . 1 . .
H H59 0.6568 1.2741 0.0467 0.048 Uiso calc R 1 . .
C C60 0.71741(13) 1.12665(19) 0.06637(8) 0.0359(5) Uani d . 1 . .
H H60 0.7259 1.1028 0.0347 0.043 Uiso calc R 1 . .
Si Si1 0.42936(4) 0.54183(5) 0.15673(2) 0.03421(15) Uani d . 1 . .
Si Si2 0.92888(4) 1.04570(5) 0.15165(2) 0.03194(14) Uani d . 1 . .
Ti Ti1 0.38431(2) 0.85502(3) 0.132787(13) 0.02321(9) Uani d . 1 . .
Ti Ti2 0.88083(2) 0.73319(3) 0.127974(13) 0.02302(9) Uani d . 1 . .
H H1 0.4075(13) 0.4888(19) 0.2016(8) 0.045(6) Uiso d . 1 . .
H H2 0.9127(12) 1.0935(18) 0.1958(7) 0.036(6) Uiso d . 1 . .

loop_
_atom_site_aniso_label
_atom_site_aniso_U_11
_atom_site_aniso_U_22
_atom_site_aniso_U_33
_atom_site_aniso_U_12
_atom_site_aniso_U_13
_atom_site_aniso_U_23
C1 0.0293(11) 0.0286(11) 0.0223(10) -0.0043(9) -0.0031(8) 0.0030(8)
C2 0.0291(11) 0.0376(12) 0.0225(10) 0.0025(9) 0.0018(8) 0.0011(9)
C3 0.0315(11) 0.0372(12) 0.0254(11) -0.0055(9) 0.0042(9) 0.0023(9)
C4 0.0388(12) 0.0302(12) 0.0262(11) -0.0026(10) 0.0013(9) 0.0027(9)
C5 0.0287(11) 0.0330(12) 0.0230(10) 0.0027(9) -0.0003(8) 0.0041(8)
C6 0.0350(12) 0.0334(13) 0.0335(12) -0.0078(10) -0.0087(9) 0.0029(9)
C7 0.0442(14) 0.0468(14) 0.0365(13) 0.0108(11) 0.0076(10) -0.0016(10)
C8 0.0363(13) 0.0624(17) 0.0419(14) -0.0150(12) 0.0078(10) 0.0035(12)
C9 0.0645(16) 0.0312(13) 0.0414(14) -0.0052(12) 0.0012(12) 0.0060(10)
C10 0.0369(13) 0.0502(15) 0.0381(13) 0.0089(11) -0.0014(10) 0.0061(11)
C11 0.0220(10) 0.0352(12) 0.0252(10) 0.0004(9) 0.0037(8) -0.0004(9)
C12 0.0269(10) 0.0334(11) 0.0234(10) 0.0032(9) 0.0023(8) -0.0017(9)
C13 0.0235(10) 0.0405(13) 0.0254(11) -0.0007(9) -0.0025(8) -0.0061(9)
C14 0.0326(11) 0.0327(12) 0.0263(11) -0.0059(9) 0.0033(9) -0.0063(9)
C15 0.0291(11) 0.0327(11) 0.0243(11) 0.0028(9) 0.0010(8) -0.0032(8)
C16 0.0282(12) 0.0562(16) 0.0398(13) -0.0029(11) 0.0061(10) 0.0020(11)
C17 0.0487(14) 0.0438(14) 0.0321(12) 0.0124(11) 0.0064(10) 0.0067(10)
C18 0.0256(11) 0.0653(17) 0.0448(14) 0.0029(11) -0.0026(10) -0.0116(12)
C19 0.0504(15) 0.0453(15) 0.0428(14) -0.0189(12) 0.0044(11) -0.0075(11)
C20 0.0459(14) 0.0398(14) 0.0420(14) 0.0133(11) 0.0021(11) -0.0030(11)
C21 0.0284(10) 0.0271(11) 0.0280(11) 0.0009(9) 0.0019(8) -0.0007(9)
C22 0.0304(12) 0.0266(11) 0.0266(10) -0.0026(9) 0.0005(9) 0.0012(9)
C23 0.0356(13) 0.0408(14) 0.0521(15) 0.0009(11) 0.0008(11) 0.0021(11)
C24 0.0584(17) 0.0354(15) 0.093(2) 0.0135(13) -0.0164(16) -0.0120(14)
C25 0.0251(10) 0.0290(11) 0.0307(11) 0.0002(9) -0.0007(8) -0.0002(9)
C26 0.0315(12) 0.0383(13) 0.0347(12) -0.0015(10) 0.0018(9) -0.0013(10)
C27 0.0350(13) 0.0415(14) 0.0490(14) -0.0046(11) 0.0070(10) 0.0085(11)
C28 0.0352(13) 0.0326(13) 0.0636(17) -0.0097(11) -0.0030(11) 0.0043(12)
C29 0.0484(14) 0.0345(13) 0.0480(15) -0.0098(11) -0.0077(11) -0.0071(11)
C30 0.0423(13) 0.0341(13) 0.0339(12) -0.0053(10) -0.0011(10) -0.0029(10)
C31 0.0304(11) 0.0321(11) 0.0216(10) 0.0012(9) -0.0017(8) -0.0037(9)
C32 0.0306(11) 0.0312(12) 0.0225(10) -0.0025(9) -0.0011(8) -0.0053(9)
C33 0.0365(12) 0.0292(12) 0.0264(11) 0.0019(10) 0.0029(9) -0.0049(9)
C34 0.0316(11) 0.0385(13) 0.0278(11) 0.0018(10) 0.0069(9) -0.0067(9)
C35 0.0339(11) 0.0327(11) 0.0230(10) -0.0024(9) 0.0038(8) -0.0025(9)
C36 0.0353(12) 0.0332(12) 0.0304(12) 0.0030(10) -0.0069(9) -0.0020(9)
C37 0.0352(12) 0.0453(14) 0.0431(14) -0.0089(11) -0.0011(10) -0.0035(11)
C38 0.0586(16) 0.0280(13) 0.0392(13) 0.0043(11) 0.0015(11) -0.0069(10)
C39 0.0396(13) 0.0594(16) 0.0548(16) 0.0079(12) 0.0167(11) -0.0083(13)
C40 0.0507(14) 0.0444(14) 0.0359(13) -0.0095(11) 0.0109(11) 0.0020(10)
C41 0.0218(10) 0.0389(12) 0.0274(11) -0.0005(9) -0.0011(8) 0.0080(9)
C42 0.0279(10) 0.0310(11) 0.0215(10) -0.0007(9) -0.0007(8) 0.0003(8)
C43 0.0239(10) 0.0360(12) 0.0230(10) 0.0006(9) 0.0019(8) 0.0040(8)
C44 0.0280(11) 0.0310(11) 0.0264(11) -0.0026(9) -0.0006(8) 0.0038(9)
C45 0.0303(11) 0.0321(12) 0.0285(11) 0.0048(9) 0.0007(9) 0.0024(9)
C46 0.0243(11) 0.0563(16) 0.0480(14) -0.0037(11) -0.0017(10) 0.0070(11)
C47 0.0493(14) 0.0395(13) 0.0292(12) -0.0080(11) 0.0035(10) -0.0045(10)
C48 0.0276(11) 0.0537(15) 0.0370(12) 0.0021(10) 0.0078(9) -0.0018(11)
C49 0.0442(14) 0.0383(13) 0.0425(14) -0.0100(11) 0.0012(11) 0.0054(10)
C50 0.0477(14) 0.0402(14) 0.0429(14) 0.0175(11) 0.0002(11) 0.0035(11)
C51 0.0300(11) 0.0281(11) 0.0253(11) 0.0012(9) 0.0023(8) 0.0016(8)
C52 0.0259(10) 0.0251(10) 0.0256(10) -0.0009(8) 0.0018(8) 0.0003(8)
C53 0.0323(13) 0.0420(14) 0.0654(17) -0.0045(11) 0.0033(11) -0.0008(12)
C54 0.0531(16) 0.0321(14) 0.0766(19) -0.0104(12) -0.0056(14) 0.0097(13)
C55 0.0245(10) 0.0276(11) 0.0294(11) -0.0008(8) 0.0003(8) -0.0011(8)
C56 0.0318(11) 0.0375(13) 0.0324(12) 0.0039(10) 0.0020(9) -0.0012(9)
C57 0.0361(13) 0.0447(14) 0.0441(14) 0.0056(11) 0.0053(10) -0.0124(11)
C58 0.0308(12) 0.0319(12) 0.0604(16) 0.0070(10) -0.0005(11) -0.0063(11)
C59 0.0403(13) 0.0332(12) 0.0459(14) 0.0053(10) -0.0064(11) 0.0071(10)
C60 0.0391(12) 0.0353(13) 0.0328(12) 0.0054(10) 0.0009(9) 0.0009(9)
Si1 0.0327(3) 0.0266(3) 0.0419(4) -0.0004(3) -0.0056(3) 0.0060(3)
Si2 0.0295(3) 0.0264(3) 0.0391(4) -0.0005(3) -0.0017(3) -0.0047(3)
Ti1 0.02236(18) 0.02384(19) 0.02319(18) -0.00113(15) 0.00053(14) 0.00132(15)
Ti2 0.02240(19) 0.02309(19) 0.02351(19) 0.00067(16) 0.00162(14) -0.00133(15)

loop_
_atom_type_symbol
_atom_type_description
_atom_type_scat_dispersion_real
_atom_type_scat_dispersion_imag
_atom_type_scat_source
C C 0.0033 0.0016 'International Tables Vol C Tables 4.2.6.8 and 6.1.1.4'
H H 0.0000 0.0000 'International Tables Vol C Tables 4.2.6.8 and 6.1.1.4'
Si Si 0.0817 0.0704 'International Tables Vol C Tables 4.2.6.8 and 6.1.1.4'
Ti Ti 0.2776 0.4457 'International Tables Vol C Tables 4.2.6.8 and 6.1.1.4'

loop_
_geom_angle_atom_site_label_1
_geom_angle_atom_site_label_2
_geom_angle_atom_site_label_3
_geom_angle_site_symmetry_1
_geom_angle_site_symmetry_3
_geom_angle
_geom_angle_publ_flag
C5 C1 C2 . . 108.35(19) ?
C5 C1 C6 . . 125.28(19) ?
C2 C1 C6 . . 125.5(2) ?
C5 C1 Ti1 . . 73.75(11) ?
C2 C1 Ti1 . . 74.38(11) ?
C6 C1 Ti1 . . 109.57(13) ?
C3 C2 C1 . . 107.69(19) ?
C3 C2 C7 . . 125.1(2) ?
C1 C2 C7 . . 127.1(2) ?
C3 C2 Ti1 . . 74.48(11) ?
C1 C2 Ti1 . . 70.18(11) ?
C7 C2 Ti1 . . 124.01(14) ?
C2 C3 C4 . . 108.03(18) ?
C2 C3 C8 . . 124.6(2) ?
C4 C3 C8 . . 127.3(2) ?
C2 C3 Ti1 . . 71.04(11) ?
C4 C3 Ti1 . . 73.79(11) ?
C8 C3 Ti1 . . 124.16(15) ?
C5 C4 C3 . . 108.52(19) ?
C5 C4 C9 . . 125.2(2) ?
C3 C4 C9 . . 125.1(2) ?
C5 C4 Ti1 . . 69.64(11) ?
C3 C4 Ti1 . . 72.15(12) ?
C9 C4 Ti1 . . 133.79(15) ?
C4 C5 C1 . . 107.33(18) ?
C4 C5 C10 . . 127.0(2) ?
C1 C5 C10 . . 125.2(2) ?
C4 C5 Ti1 . . 75.90(12) ?
C1 C5 Ti1 . . 70.73(11) ?
C10 C5 Ti1 . . 124.61(14) ?
C1 C6 C21 . . 110.42(17) ?
C1 C6 H6A . . 109.6 ?
C21 C6 H6A . . 109.6 ?
C1 C6 H6B . . 109.6 ?
C21 C6 H6B . . 109.6 ?
H6A C6 H6B . . 108.1 ?
C2 C7 H7A . . 109.5 ?
C2 C7 H7B . . 109.5 ?
H7A C7 H7B . . 109.5 ?
C2 C7 H7C . . 109.5 ?
H7A C7 H7C . . 109.5 ?
H7B C7 H7C . . 109.5 ?
C3 C8 H8A . . 109.5 ?
C3 C8 H8B . . 109.5 ?
H8A C8 H8B . . 109.5 ?
C3 C8 H8C . . 109.5 ?
H8A C8 H8C . . 109.5 ?
H8B C8 H8C . . 109.5 ?
C4 C9 H9A . . 109.5 ?
C4 C9 H9B . . 109.5 ?
H9A C9 H9B . . 109.5 ?
C4 C9 H9C . . 109.5 ?
H9A C9 H9C . . 109.5 ?
H9B C9 H9C . . 109.5 ?
C5 C10 H10A . . 109.5 ?
C5 C10 H10B . . 109.5 ?
H10A C10 H10B . . 109.5 ?
C5 C10 H10C . . 109.5 ?
H10A C10 H10C . . 109.5 ?
H10B C10 H10C . . 109.5 ?
C15 C11 C12 . . 108.46(17) ?
C15 C11 C16 . . 125.45(19) ?
C12 C11 C16 . . 126.04(19) ?
C15 C11 Ti1 . . 75.12(11) ?
C12 C11 Ti1 . . 73.24(11) ?
C16 C11 Ti1 . . 119.81(14) ?
C11 C12 C13 . . 107.43(18) ?
C11 C12 C17 . . 124.78(18) ?
C13 C12 C17 . . 126.75(19) ?
C11 C12 Ti1 . . 72.02(11) ?
C13 C12 Ti1 . . 72.74(11) ?
C17 C12 Ti1 . . 129.76(15) ?
C14 C13 C12 . . 107.93(17) ?
C14 C13 C18 . . 123.7(2) ?
C12 C13 C18 . . 127.6(2) ?
C14 C13 Ti1 . . 74.43(12) ?
C12 C13 Ti1 . . 72.56(11) ?
C18 C13 Ti1 . . 126.71(14) ?
C13 C14 C15 . . 108.59(18) ?
C13 C14 C19 . . 123.8(2) ?
C15 C14 C19 . . 126.8(2) ?
C13 C14 Ti1 . . 71.52(12) ?
C15 C14 Ti1 . . 73.13(12) ?
C19 C14 Ti1 . . 129.31(14) ?
C11 C15 C14 . . 107.51(18) ?
C11 C15 C20 . . 124.77(19) ?
C14 C15 C20 . . 127.0(2) ?
C11 C15 Ti1 . . 70.60(11) ?
C14 C15 Ti1 . . 72.93(11) ?
C20 C15 Ti1 . . 129.19(14) ?
C11 C16 H16A . . 109.5 ?
C11 C16 H16B . . 109.5 ?
H16A C16 H16B . . 109.5 ?
C11 C16 H16C . . 109.5 ?
H16A C16 H16C . . 109.5 ?
H16B C16 H16C . . 109.5 ?
C12 C17 H17A . . 109.5 ?
C12 C17 H17B . . 109.5 ?
H17A C17 H17B . . 109.5 ?
C12 C17 H17C . . 109.5 ?
H17A C17 H17C . . 109.5 ?
H17B C17 H17C . . 109.5 ?
C13 C18 H18A . . 109.5 ?
C13 C18 H18B . . 109.5 ?
H18A C18 H18B . . 109.5 ?
C13 C18 H18C . . 109.5 ?
H18A C18 H18C . . 109.5 ?
H18B C18 H18C . . 109.5 ?
C14 C19 H19A . . 109.5 ?
C14 C19 H19B . . 109.5 ?
H19A C19 H19B . . 109.5 ?
C14 C19 H19C . . 109.5 ?
H19A C19 H19C . . 109.5 ?
H19B C19 H19C . . 109.5 ?
C15 C20 H20A . . 109.5 ?
C15 C20 H20B . . 109.5 ?
H20A C20 H20B . . 109.5 ?
C15 C20 H20C . . 109.5 ?
H20A C20 H20C . . 109.5 ?
H20B C20 H20C . . 109.5 ?
C22 C21 C25 . . 124.62(18) ?
C22 C21 C6 . . 121.56(18) ?
C25 C21 C6 . . 113.80(17) ?
C21 C22 Si1 . . 116.51(16) ?
C21 C22 Ti1 . . 110.52(15) ?
Si1 C22 Ti1 . . 132.49(11) ?
Si1 C23 H23A . . 109.5 ?
Si1 C23 H23B . . 109.5 ?
H23A C23 H23B . . 109.5 ?
Si1 C23 H23C . . 109.5 ?
H23A C23 H23C . . 109.5 ?
H23B C23 H23C . . 109.5 ?
Si1 C24 H24A . . 109.5 ?
Si1 C24 H24B . . 109.5 ?
H24A C24 H24B . . 109.5 ?
Si1 C24 H24C . . 109.5 ?
H24A C24 H24C . . 109.5 ?
H24B C24 H24C . . 109.5 ?
C30 C25 C26 . . 117.16(19) ?
C30 C25 C21 . . 123.06(19) ?
C26 C25 C21 . . 119.78(18) ?
C27 C26 C25 . . 121.2(2) ?
C27 C26 H26 . . 119.4 ?
C25 C26 H26 . . 119.4 ?
C28 C27 C26 . . 120.3(2) ?
C28 C27 H27 . . 119.9 ?
C26 C27 H27 . . 119.9 ?
C29 C28 C27 . . 119.6(2) ?
C29 C28 H28 . . 120.2 ?
C27 C28 H28 . . 120.2 ?
C28 C29 C30 . . 120.2(2) ?
C28 C29 H29 . . 119.9 ?
C30 C29 H29 . . 119.9 ?
C29 C30 C25 . . 121.5(2) ?
C29 C30 H30 . . 119.2 ?
C25 C30 H30 . . 119.2 ?
C32 C31 C35 . . 108.29(19) ?
C32 C31 C36 . . 125.58(19) ?
C35 C31 C36 . . 125.18(19) ?
C32 C31 Ti2 . . 74.03(11) ?
C35 C31 Ti2 . . 74.50(11) ?
C36 C31 Ti2 . . 108.89(13) ?
C33 C32 C31 . . 107.53(18) ?
C33 C32 C37 . . 127.15(19) ?
C31 C32 C37 . . 124.84(19) ?
C33 C32 Ti2 . . 75.27(12) ?
C31 C32 Ti2 . . 70.56(11) ?
C37 C32 Ti2 . . 125.83(14) ?
C32 C33 C34 . . 108.23(18) ?
C32 C33 C38 . . 125.2(2) ?
C34 C33 C38 . . 125.35(19) ?
C32 C33 Ti2 . . 70.24(11) ?
C34 C33 Ti2 . . 72.34(11) ?
C38 C33 Ti2 . . 132.94(15) ?
C35 C34 C33 . . 108.10(18) ?
C35 C34 C39 . . 125.2(2) ?
C33 C34 C39 . . 126.4(2) ?
C35 C34 Ti2 . . 71.30(11) ?
C33 C34 Ti2 . . 73.39(11) ?
C39 C34 Ti2 . . 125.79(15) ?
C34 C35 C31 . . 107.80(19) ?
C34 C35 C40 . . 125.3(2) ?
C31 C35 C40 . . 126.7(2) ?
C34 C35 Ti2 . . 74.34(12) ?
C31 C35 Ti2 . . 70.10(11) ?
C40 C35 Ti2 . . 125.45(14) ?
C31 C36 C51 . . 110.19(17) ?
C31 C36 H36A . . 109.6 ?
C51 C36 H36A . . 109.6 ?
C31 C36 H36B . . 109.6 ?
C51 C36 H36B . . 109.6 ?
H36A C36 H36B . . 108.1 ?
C32 C37 H37A . . 109.5 ?
C32 C37 H37B . . 109.5 ?
H37A C37 H37B . . 109.5 ?
C32 C37 H37C . . 109.5 ?
H37A C37 H37C . . 109.5 ?
H37B C37 H37C . . 109.5 ?
C33 C38 H38A . . 109.5 ?
C33 C38 H38B . . 109.5 ?
H38A C38 H38B . . 109.5 ?
C33 C38 H38C . . 109.5 ?
H38A C38 H38C . . 109.5 ?
H38B C38 H38C . . 109.5 ?
C34 C39 H39A . . 109.5 ?
C34 C39 H39B . . 109.5 ?
H39A C39 H39B . . 109.5 ?
C34 C39 H39C . . 109.5 ?
H39A C39 H39C . . 109.5 ?
H39B C39 H39C . . 109.5 ?
C35 C40 H40A . . 109.5 ?
C35 C40 H40B . . 109.5 ?
H40A C40 H40B . . 109.5 ?
C35 C40 H40C . . 109.5 ?
H40A C40 H40C . . 109.5 ?
H40B C40 H40C . . 109.5 ?
C45 C41 C42 . . 108.02(17) ?
C45 C41 C46 . . 123.8(2) ?
C42 C41 C46 . . 127.3(2) ?
C45 C41 Ti2 . . 74.71(12) ?
C42 C41 Ti2 . . 72.41(11) ?
C46 C41 Ti2 . . 127.29(14) ?
C41 C42 C43 . . 107.63(18) ?
C41 C42 C47 . . 126.67(19) ?
C43 C42 C47 . . 124.67(19) ?
C41 C42 Ti2 . . 72.91(11) ?
C43 C42 Ti2 . . 72.12(11) ?
C47 C42 Ti2 . . 129.55(14) ?
C44 C43 C42 . . 108.19(17) ?
C44 C43 C48 . . 125.57(19) ?
C42 C43 C48 . . 126.21(19) ?
C44 C43 Ti2 . . 75.44(11) ?
C42 C43 Ti2 . . 73.03(11) ?
C48 C43 Ti2 . . 119.20(14) ?
C43 C44 C45 . . 107.77(18) ?
C43 C44 C49 . . 124.59(19) ?
C45 C44 C49 . . 127.0(2) ?
C43 C44 Ti2 . . 70.45(11) ?
C45 C44 Ti2 . . 72.90(11) ?
C49 C44 Ti2 . . 129.19(14) ?
C41 C45 C44 . . 108.29(18) ?
C41 C45 C50 . . 123.80(19) ?
C44 C45 C50 . . 127.2(2) ?
C41 C45 Ti2 . . 71.32(12) ?
C44 C45 Ti2 . . 73.09(12) ?
C50 C45 Ti2 . . 129.10(14) ?
C41 C46 H46A . . 109.5 ?
C41 C46 H46B . . 109.5 ?
H46A C46 H46B . . 109.5 ?
C41 C46 H46C . . 109.5 ?
H46A C46 H46C . . 109.5 ?
H46B C46 H46C . . 109.5 ?
C42 C47 H47A . . 109.5 ?
C42 C47 H47B . . 109.5 ?
H47A C47 H47B . . 109.5 ?
C42 C47 H47C . . 109.5 ?
H47A C47 H47C . . 109.5 ?
H47B C47 H47C . . 109.5 ?
C43 C48 H48A . . 109.5 ?
C43 C48 H48B . . 109.5 ?
H48A C48 H48B . . 109.5 ?
C43 C48 H48C . . 109.5 ?
H48A C48 H48C . . 109.5 ?
H48B C48 H48C . . 109.5 ?
C44 C49 H49A . . 109.5 ?
C44 C49 H49B . . 109.5 ?
H49A C49 H49B . . 109.5 ?
C44 C49 H49C . . 109.5 ?
H49A C49 H49C . . 109.5 ?
H49B C49 H49C . . 109.5 ?
C45 C50 H50A . . 109.5 ?
C45 C50 H50B . . 109.5 ?
H50A C50 H50B . . 109.5 ?
C45 C50 H50C . . 109.5 ?
H50A C50 H50C . . 109.5 ?
H50B C50 H50C . . 109.5 ?
C52 C51 C55 . . 124.22(18) ?
C52 C51 C36 . . 121.50(18) ?
C55 C51 C36 . . 114.26(17) ?
C51 C52 Si2 . . 116.32(15) ?
C51 C52 Ti2 . . 110.20(14) ?
Si2 C52 Ti2 . . 133.18(10) ?
Si2 C53 H53A . . 109.5 ?
Si2 C53 H53B . . 109.5 ?
H53A C53 H53B . . 109.5 ?
Si2 C53 H53C . . 109.5 ?
H53A C53 H53C . . 109.5 ?
H53B C53 H53C . . 109.5 ?
Si2 C54 H54A . . 109.5 ?
Si2 C54 H54B . . 109.5 ?
H54A C54 H54B . . 109.5 ?
Si2 C54 H54C . . 109.5 ?
H54A C54 H54C . . 109.5 ?
H54B C54 H54C . . 109.5 ?
C56 C55 C60 . . 117.48(19) ?
C56 C55 C51 . . 119.87(18) ?
C60 C55 C51 . . 122.64(18) ?
C57 C56 C55 . . 121.4(2) ?
C57 C56 H56 . . 119.3 ?
C55 C56 H56 . . 119.3 ?
C58 C57 C56 . . 120.1(2) ?
C58 C57 H57 . . 119.9 ?
C56 C57 H57 . . 119.9 ?
C59 C58 C57 . . 119.7(2) ?
C59 C58 H58 . . 120.2 ?
C57 C58 H58 . . 120.2 ?
C58 C59 C60 . . 120.4(2) ?
C58 C59 H59 . . 119.8 ?
C60 C59 H59 . . 119.8 ?
C59 C60 C55 . . 120.8(2) ?
C59 C60 H60 . . 119.6 ?
C55 C60 H60 . . 119.6 ?
C24 Si1 C22 . . 111.61(11) ?
C24 Si1 C23 . . 104.27(12) ?
C22 Si1 C23 . . 109.10(10) ?
C24 Si1 H1 . . 104.0(9) ?
C22 Si1 H1 . . 118.9(9) ?
C23 Si1 H1 . . 108.0(9) ?
C54 Si2 C53 . . 104.57(12) ?
C54 Si2 C52 . . 111.48(11) ?
C53 Si2 C52 . . 108.88(10) ?
C54 Si2 H2 . . 105.5(8) ?
C53 Si2 H2 . . 106.8(8) ?
C52 Si2 H2 . . 118.6(8) ?
C22 Ti1 C1 . . 75.03(7) ?
C22 Ti1 C5 . . 106.64(8) ?
C1 Ti1 C5 . . 35.52(7) ?
C22 Ti1 C2 . . 79.45(8) ?
C1 Ti1 C2 . . 35.44(7) ?
C5 Ti1 C2 . . 58.60(7) ?
C22 Ti1 C11 . . 98.26(7) ?
C1 Ti1 C11 . . 133.46(7) ?
C5 Ti1 C11 . . 112.43(7) ?
C2 Ti1 C11 . . 168.89(7) ?
C22 Ti1 C12 . . 85.31(7) ?
C1 Ti1 C12 . . 155.48(7) ?
C5 Ti1 C12 . . 147.16(7) ?
C2 Ti1 C12 . . 153.89(7) ?
C11 Ti1 C12 . . 34.74(7) ?
C22 Ti1 C13 . . 108.51(8) ?
C1 Ti1 C13 . . 168.53(7) ?
C5 Ti1 C13 . . 144.50(8) ?
C2 Ti1 C13 . . 133.48(7) ?
C11 Ti1 C13 . . 57.59(7) ?
C12 Ti1 C13 . . 34.70(7) ?
C22 Ti1 C3 . . 112.78(7) ?
C1 Ti1 C3 . . 58.07(7) ?
C5 Ti1 C3 . . 57.83(7) ?
C2 Ti1 C3 . . 34.47(7) ?
C11 Ti1 C3 . . 148.89(7) ?
C12 Ti1 C3 . . 145.60(7) ?
C13 Ti1 C3 . . 111.09(7) ?
C22 Ti1 C14 . . 141.01(7) ?
C1 Ti1 C14 . . 143.94(7) ?
C5 Ti1 C14 . . 110.57(7) ?
C2 Ti1 C14 . . 130.62(7) ?
C11 Ti1 C14 . . 56.86(7) ?
C12 Ti1 C14 . . 56.87(7) ?
C13 Ti1 C14 . . 34.05(7) ?
C3 Ti1 C14 . . 96.81(7) ?
C22 Ti1 C15 . . 132.42(7) ?
C1 Ti1 C15 . . 129.02(7) ?
C5 Ti1 C15 . . 94.95(7) ?
C2 Ti1 C15 . . 145.79(7) ?
C11 Ti1 C15 . . 34.27(7) ?
C12 Ti1 C15 . . 57.07(7) ?
C13 Ti1 C15 . . 56.91(7) ?
C3 Ti1 C15 . . 114.62(7) ?
C14 Ti1 C15 . . 33.94(7) ?
C22 Ti1 C4 . . 131.74(7) ?
C1 Ti1 C4 . . 57.63(7) ?
C5 Ti1 C4 . . 34.45(7) ?
C2 Ti1 C4 . . 57.10(7) ?
C11 Ti1 C4 . . 120.12(7) ?
C12 Ti1 C4 . . 142.81(7) ?
C13 Ti1 C4 . . 116.25(7) ?
C3 Ti1 C4 . . 34.06(7) ?
C14 Ti1 C4 . . 86.87(7) ?
C15 Ti1 C4 . . 88.73(7) ?
C52 Ti2 C31 . . 75.29(7) ?
C52 Ti2 C32 . . 107.25(7) ?
C31 Ti2 C32 . . 35.41(7) ?
C52 Ti2 C35 . . 78.80(7) ?
C31 Ti2 C35 . . 35.40(7) ?
C32 Ti2 C35 . . 58.40(7) ?
C52 Ti2 C43 . . 98.29(7) ?
C31 Ti2 C43 . . 131.46(7) ?
C32 Ti2 C43 . . 111.23(7) ?
C35 Ti2 C43 . . 166.85(7) ?
C52 Ti2 C42 . . 84.79(7) ?
C31 Ti2 C42 . . 153.92(7) ?
C32 Ti2 C42 . . 146.08(7) ?
C35 Ti2 C42 . . 154.80(7) ?
C43 Ti2 C42 . . 34.85(7) ?
C52 Ti2 C41 . . 107.63(7) ?
C31 Ti2 C41 . . 170.47(7) ?
C32 Ti2 C41 . . 144.62(8) ?
C35 Ti2 C41 . . 135.44(7) ?
C43 Ti2 C41 . . 57.70(7) ?
C42 Ti2 C41 . . 34.67(7) ?
C52 Ti2 C34 . . 111.76(7) ?
C31 Ti2 C34 . . 58.04(7) ?
C32 Ti2 C34 . . 57.76(7) ?
C35 Ti2 C34 . . 34.35(7) ?
C43 Ti2 C34 . . 149.79(8) ?
C42 Ti2 C34 . . 147.36(7) ?
C41 Ti2 C34 . . 112.90(7) ?
C52 Ti2 C33 . . 131.85(7) ?
C31 Ti2 C33 . . 57.80(7) ?
C32 Ti2 C33 . . 34.49(7) ?
C35 Ti2 C33 . . 57.22(7) ?
C43 Ti2 C33 . . 119.85(7) ?
C42 Ti2 C33 . . 143.18(7) ?
C41 Ti2 C33 . . 117.04(8) ?
C34 Ti2 C33 . . 34.27(7) ?
C52 Ti2 C45 . . 140.21(7) ?
C31 Ti2 C45 . . 144.45(7) ?
C32 Ti2 C45 . . 110.70(7) ?
C35 Ti2 C45 . . 132.23(7) ?
C43 Ti2 C45 . . 56.92(7) ?
C42 Ti2 C45 . . 56.80(7) ?
C41 Ti2 C45 . . 33.97(7) ?
C34 Ti2 C45 . . 98.43(7) ?
C33 Ti2 C45 . . 87.51(7) ?
C52 Ti2 C44 . . 132.34(7) ?
C31 Ti2 C44 . . 128.10(7) ?
C32 Ti2 C44 . . 94.46(7) ?
C35 Ti2 C44 . . 146.15(7) ?
C43 Ti2 C44 . . 34.11(7) ?
C42 Ti2 C44 . . 56.91(7) ?
C41 Ti2 C44 . . 56.83(7) ?
C34 Ti2 C44 . . 115.70(7) ?
C33 Ti2 C44 . . 88.93(7) ?
C45 Ti2 C44 . . 34.01(7) ?

loop_
_geom_bond_atom_site_label_1
_geom_bond_atom_site_label_2
_geom_bond_site_symmetry_2
_geom_bond_distance
_geom_bond_publ_flag
C1 C5 . 1.418(3) ?
C1 C2 . 1.420(3) ?
C1 C6 . 1.491(3) ?
C1 Ti1 . 2.3044(19) ?
C2 C3 . 1.412(3) ?
C2 C7 . 1.498(3) ?
C2 Ti1 . 2.359(2) ?
C3 C4 . 1.414(3) ?
C3 C8 . 1.508(3) ?
C3 Ti1 . 2.403(2) ?
C4 C5 . 1.414(3) ?
C4 C9 . 1.503(3) ?
C4 Ti1 . 2.425(2) ?
C5 C10 . 1.506(3) ?
C5 Ti1 . 2.344(2) ?
C6 C21 . 1.524(3) ?
C6 H6A . 0.9900 ?
C6 H6B . 0.9900 ?
C7 H7A . 0.9800 ?
C7 H7B . 0.9800 ?
C7 H7C . 0.9800 ?
C8 H8A . 0.9800 ?
C8 H8B . 0.9800 ?
C8 H8C . 0.9800 ?
C9 H9A . 0.9800 ?
C9 H9B . 0.9800 ?
C9 H9C . 0.9800 ?
C10 H10A . 0.9800 ?
C10 H10B . 0.9800 ?
C10 H10C . 0.9800 ?
C11 C15 . 1.412(3) ?
C11 C12 . 1.417(3) ?
C11 C16 . 1.505(3) ?
C11 Ti1 . 2.3658(19) ?
C12 C13 . 1.421(3) ?
C12 C17 . 1.493(3) ?
C12 Ti1 . 2.381(2) ?
C13 C14 . 1.407(3) ?
C13 C18 . 1.505(3) ?
C13 Ti1 . 2.384(2) ?
C14 C15 . 1.414(3) ?
C14 C19 . 1.504(3) ?
C14 Ti1 . 2.421(2) ?
C15 C20 . 1.500(3) ?
C15 Ti1 . 2.424(2) ?
C16 H16A . 0.9800 ?
C16 H16B . 0.9800 ?
C16 H16C . 0.9800 ?
C17 H17A . 0.9800 ?
C17 H17B . 0.9800 ?
C17 H17C . 0.9800 ?
C18 H18A . 0.9800 ?
C18 H18B . 0.9800 ?
C18 H18C . 0.9800 ?
C19 H19A . 0.9800 ?
C19 H19B . 0.9800 ?
C19 H19C . 0.9800 ?
C20 H20A . 0.9800 ?
C20 H20B . 0.9800 ?
C20 H20C . 0.9800 ?
C21 C22 . 1.359(3) ?
C21 C25 . 1.492(3) ?
C22 Si1 . 1.872(2) ?
C22 Ti1 . 2.236(2) ?
C23 Si1 . 1.872(2) ?
C23 H23A . 0.9800 ?
C23 H23B . 0.9800 ?
C23 H23C . 0.9800 ?
C24 Si1 . 1.865(3) ?
C24 H24A . 0.9800 ?
C24 H24B . 0.9800 ?
C24 H24C . 0.9800 ?
C25 C30 . 1.393(3) ?
C25 C26 . 1.393(3) ?
C26 C27 . 1.381(3) ?
C26 H26 . 0.9500 ?
C27 C28 . 1.380(3) ?
C27 H27 . 0.9500 ?
C28 C29 . 1.369(3) ?
C28 H28 . 0.9500 ?
C29 C30 . 1.381(3) ?
C29 H29 . 0.9500 ?
C30 H30 . 0.9500 ?
C31 C32 . 1.417(3) ?
C31 C35 . 1.421(3) ?
C31 C36 . 1.496(3) ?
C31 Ti2 . 2.306(2) ?
C32 C33 . 1.414(3) ?
C32 C37 . 1.507(3) ?
C32 Ti2 . 2.351(2) ?
C33 C34 . 1.419(3) ?
C33 C38 . 1.504(3) ?
C33 Ti2 . 2.416(2) ?
C34 C35 . 1.408(3) ?
C34 C39 . 1.508(3) ?
C34 Ti2 . 2.402(2) ?
C35 C40 . 1.501(3) ?
C35 Ti2 . 2.3629(19) ?
C36 C51 . 1.527(3) ?
C36 H36A . 0.9900 ?
C36 H36B . 0.9900 ?
C37 H37A . 0.9800 ?
C37 H37B . 0.9800 ?
C37 H37C . 0.9800 ?
C38 H38A . 0.9800 ?
C38 H38B . 0.9800 ?
C38 H38C . 0.9800 ?
C39 H39A . 0.9800 ?
C39 H39B . 0.9800 ?
C39 H39C . 0.9800 ?
C40 H40A . 0.9800 ?
C40 H40B . 0.9800 ?
C40 H40C . 0.9800 ?
C41 C45 . 1.405(3) ?
C41 C42 . 1.418(3) ?
C41 C46 . 1.507(3) ?
C41 Ti2 . 2.383(2) ?
C42 C43 . 1.420(3) ?
C42 C47 . 1.499(3) ?
C42 Ti2 . 2.3762(19) ?
C43 C44 . 1.407(3) ?
C43 C48 . 1.506(3) ?
C43 Ti2 . 2.3645(19) ?
C44 C45 . 1.420(3) ?
C44 C49 . 1.500(3) ?
C44 Ti2 . 2.428(2) ?
C45 C50 . 1.504(3) ?
C45 Ti2 . 2.426(2) ?
C46 H46A . 0.9800 ?
C46 H46B . 0.9800 ?
C46 H46C . 0.9800 ?
C47 H47A . 0.9800 ?
C47 H47B . 0.9800 ?
C47 H47C . 0.9800 ?
C48 H48A . 0.9800 ?
C48 H48B . 0.9800 ?
C48 H48C . 0.9800 ?
C49 H49A . 0.9800 ?
C49 H49B . 0.9800 ?
C49 H49C . 0.9800 ?
C50 H50A . 0.9800 ?
C50 H50B . 0.9800 ?
C50 H50C . 0.9800 ?
C51 C52 . 1.364(3) ?
C51 C55 . 1.490(3) ?
C52 Si2 . 1.874(2) ?
C52 Ti2 . 2.223(2) ?
C53 Si2 . 1.873(2) ?
C53 H53A . 0.9800 ?
C53 H53B . 0.9800 ?
C53 H53C . 0.9800 ?
C54 Si2 . 1.872(2) ?
C54 H54A . 0.9800 ?
C54 H54B . 0.9800 ?
C54 H54C . 0.9800 ?
C55 C56 . 1.386(3) ?
C55 C60 . 1.392(3) ?
C56 C57 . 1.379(3) ?
C56 H56 . 0.9500 ?
C57 C58 . 1.374(3) ?
C57 H57 . 0.9500 ?
C58 C59 . 1.367(3) ?
C58 H58 . 0.9500 ?
C59 C60 . 1.387(3) ?
C59 H59 . 0.9500 ?
C60 H60 . 0.9500 ?
Si1 H1 . 1.47(2) ?
Si2 H2 . 1.40(2) ?
